data_4338975
loop_
_publ_author_name
'Domingos, Angela'
'Lopes, Irene'
'Waerenborgh, Jo\~ao C'
'Marques, No\'emia'
'Lin, G. Y.'
'Zhang, X. W.'
'Takats, Josef'
'McDonald, Robert'
'Hillier, Anna C.'
'Sella, Andrea'
'Elsegood, Mark R. J.'
'Day, Victor W.'

_publ_section_title
;
 Trapping of anionic organic radicals by (TpMe2)2Ln (Ln = Sm, Eu).
;
_journal_issue 22
_journal_name_full 'Inorganic chemistry'
_journal_page_first 9415
_journal_page_last 9424
_journal_paper_doi 10.1021/ic701364k
_journal_volume 46
_journal_year 2007
_chemical_formula_moiety 'C44 H64 B2 N12 O2 Sm, 0.5(C7 H8)'
_chemical_formula_sum 'C47.5 H68 B2 N12 O2 Sm'
_chemical_formula_weight 1011.11
_chemical_name_systematic
;
 Bis(hydrido(tris-(3,5-dimethylpyrazolyl)borato)samarium(III)-
 ortho-(3,5-di-t-Butyl)benzohemiquinone
;
_space_group_IT_number 2
_symmetry_cell_setting triclinic
_symmetry_space_group_name_Hall '-P 1'
_symmetry_space_group_name_H-M 'P -1'
_atom_sites_solution_hydrogens geom
_atom_sites_solution_primary direct
_atom_sites_solution_secondary difmap
_audit_creation_method SHELXL-97
_cell_angle_alpha 92.399(1)
_cell_angle_beta 102.571(1)
_cell_angle_gamma 104.603(1)
_cell_formula_units_Z 2
_cell_length_a 13.1716(1)
_cell_length_b 13.7940(2)
_cell_length_c 14.7429(2)
_cell_measurement_reflns_used 8192
_cell_measurement_temperature 213(2)
_cell_measurement_theta_max 27.55
_cell_measurement_theta_min 2.00
_cell_volume 2516.65(6)
_computing_cell_refinement 'Bruker SAINT (Bruker, 1997)'
_computing_data_collection 'Bruker SMART (Bruker, 1997)'
_computing_data_reduction 'Bruker SAINT (Bruker, 1997)'
_computing_molecular_graphics 'Bruker SHELXTL (Bruker, 1997)'
_computing_publication_material 'Bruker SHELXTL (Bruker, 1997)'
_computing_structure_refinement 'SHELXL-97 (Sheldrick, 1997)'
_computing_structure_solution 'SHELXS-97 (Sheldrick, 1990)'
_diffrn_ambient_temperature 213(2)
_diffrn_detector_area_resol_mean 8.192
_diffrn_measured_fraction_theta_full 0.947
_diffrn_measured_fraction_theta_max 0.947
_diffrn_measurement_device_type 'Bruker P4/RA diffractometer/SMART 1000 CCD area detector'
_diffrn_measurement_method '\f and\w scans'
_diffrn_radiation_monochromator graphite
_diffrn_radiation_source 'fine-focus rotating anode'
_diffrn_radiation_type MoK\a
_diffrn_radiation_wavelength 0.71073
_diffrn_reflns_av_R_equivalents 0.0480
_diffrn_reflns_av_sigmaI/netI 0.0603
_diffrn_reflns_limit_h_max 15
_diffrn_reflns_limit_h_min -15
_diffrn_reflns_limit_k_max 16
_diffrn_reflns_limit_k_min -16
_diffrn_reflns_limit_l_max 17
_diffrn_reflns_limit_l_min -17
_diffrn_reflns_number 23089
_diffrn_reflns_theta_full 25.00
_diffrn_reflns_theta_max 25.00
_diffrn_reflns_theta_min 1.42
_diffrn_standards_decay_% 0
_diffrn_standards_interval_time 0
_diffrn_standards_number 0
_exptl_absorpt_coefficient_mu 1.216
_exptl_absorpt_correction_T_max 0.9879
_exptl_absorpt_correction_T_min 0.7118
_exptl_absorpt_correction_type multi-scan
_exptl_absorpt_process_details 'SADABS (Sheldrick, 1996)'
_exptl_crystal_colour green
_exptl_crystal_density_diffrn 1.334
_exptl_crystal_density_method 'not measured'
_exptl_crystal_description plate
_exptl_crystal_F_000 1050
_exptl_crystal_size_max 0.30
_exptl_crystal_size_mid 0.07
_exptl_crystal_size_min 0.01
_refine_diff_density_max 2.084
_refine_diff_density_min -0.786
_refine_diff_density_rms 0.093
_refine_ls_extinction_method none
_refine_ls_goodness_of_fit_ref 1.053
_refine_ls_hydrogen_treatment constr
_refine_ls_matrix_type full
_refine_ls_number_parameters 572
_refine_ls_number_reflns 8418
_refine_ls_number_restraints 3
_refine_ls_restrained_S_all 1.052
_refine_ls_R_factor_all 0.0540
_refine_ls_R_factor_gt 0.0390
_refine_ls_shift/su_max 0.000
_refine_ls_shift/su_mean 0.000
_refine_ls_structure_factor_coef Fsqd
_refine_ls_weighting_details 'calc w=1/[\s^2^(Fo^2^)+(0.0429P)^2^+2.1383P] where P=(Fo^2^+2Fc^2^)/3'
_refine_ls_weighting_scheme calc
_refine_ls_wR_factor_gt 0.0882
_refine_ls_wR_factor_ref 0.0954
_reflns_number_gt 7075
_reflns_number_total 8418
_reflns_threshold_expression I>2\s(I)
_cod_data_source_file ic701364k-file001.cif
_cod_data_source_block compound9
_cod_depositor_comments
;
The following automatic conversions were performed:

'_symmetry_cell_setting' value 'Triclinic' changed to 'triclinic'
according to
/usr/data/users/saulius/automatic-downloads/retrospective/ACS/lib/dictionaries/cif_core.dic
dictionary named 'cif_core.dic' version 2.4.2 from 2011-04-26.

Automatic conversion script
Id: cif_fix_values 2281 2013-09-26 08:29:07Z andrius 
;
_cod_original_cell_volume 2516.65(5)
_cod_database_code 4338975

loop_
_symmetry_equiv_pos_as_xyz
'x, y, z'
'-x, -y, -z'

loop_
_atom_site_label
_atom_site_type_symbol
_atom_site_fract_x
_atom_site_fract_y
_atom_site_fract_z
_atom_site_U_iso_or_equiv
_atom_site_adp_type
_atom_site_occupancy
_atom_site_symmetry_multiplicity
_atom_site_calc_flag
_atom_site_refinement_flags
_atom_site_disorder_assembly
_atom_site_disorder_group
Sm Sm 0.290508(18) 0.067150(16) 0.233138(15) 0.02252(8) Uani 1 1 d . . .
O1 O 0.2927(2) 0.2428(2) 0.2177(2) 0.0288(7) Uani 1 1 d . . .
O2 O 0.4469(2) 0.1645(2) 0.1887(2) 0.0292(7) Uani 1 1 d . . .
N11 N 0.1790(3) -0.1667(3) 0.1031(2) 0.0260(8) Uani 1 1 d . . .
N12 N 0.1497(3) -0.1060(3) 0.1653(2) 0.0268(8) Uani 1 1 d . . .
N21 N 0.3858(3) -0.1180(2) 0.1462(2) 0.0232(8) Uani 1 1 d . . .
N22 N 0.3996(3) -0.0610(3) 0.2301(2) 0.0262(8) Uani 1 1 d . . .
N31 N 0.2828(3) -0.0376(3) 0.0148(2) 0.0261(8) Uani 1 1 d . . .
N32 N 0.2567(3) 0.0443(3) 0.0516(2) 0.0264(8) Uani 1 1 d . . .
N41 N 0.3391(3) 0.2067(3) 0.4402(2) 0.0304(9) Uani 1 1 d . . .
N42 N 0.4022(3) 0.1742(3) 0.3885(2) 0.0292(8) Uani 1 1 d . . .
N51 N 0.1367(3) 0.1592(3) 0.3501(3) 0.0322(9) Uani 1 1 d . . .
N52 N 0.1255(3) 0.1100(3) 0.2631(3) 0.0301(8) Uani 1 1 d . . .
N61 N 0.2147(3) 0.0338(3) 0.4435(2) 0.0309(9) Uani 1 1 d . . .
N62 N 0.2453(3) -0.0221(3) 0.3796(2) 0.0296(8) Uani 1 1 d . . .
C1 C 0.3777(3) 0.3044(3) 0.2047(3) 0.0255(9) Uani 1 1 d . . .
C2 C 0.3929(4) 0.4129(3) 0.2062(3) 0.0280(10) Uani 1 1 d . . .
C3 C 0.4885(4) 0.4676(3) 0.1890(3) 0.0340(11) Uani 1 1 d . . .
H3 H 0.4992 0.5376 0.1884 0.041 Uiso 1 1 calc R . .
C4 C 0.5738(4) 0.4260(3) 0.1718(3) 0.0333(11) Uani 1 1 d . . .
C5 C 0.5589(4) 0.3239(3) 0.1707(3) 0.0300(10) Uani 1 1 d . . .
H5 H 0.6131 0.2955 0.1590 0.036 Uiso 1 1 calc R . .
C6 C 0.4625(3) 0.2602(3) 0.1872(3) 0.0271(10) Uani 1 1 d . . .
C13 C 0.0572(3) -0.1612(3) 0.1818(3) 0.0304(10) Uani 1 1 d . . .
C14 C 0.0262(4) -0.2564(3) 0.1306(3) 0.0355(11) Uani 1 1 d . . .
H14 H -0.0356 -0.3089 0.1295 0.043 Uiso 1 1 calc R . .
C15 C 0.1049(4) -0.2574(3) 0.0822(3) 0.0325(11) Uani 1 1 d . . .
C16 C -0.0028(4) -0.1246(4) 0.2454(4) 0.0391(12) Uani 1 1 d . . .
H16A H 0.0472 -0.0727 0.2919 0.047 Uiso 1 1 calc R . .
H16B H -0.0365 -0.1803 0.2763 0.047 Uiso 1 1 calc R . .
H16C H -0.0578 -0.0971 0.2093 0.047 Uiso 1 1 calc R . .
C17 C 0.1092(4) -0.3409(4) 0.0166(4) 0.0464(13) Uani 1 1 d . . .
H17A H 0.1121 -0.3170 -0.0440 0.056 Uiso 1 1 calc R . .
H17B H 0.0452 -0.3965 0.0101 0.056 Uiso 1 1 calc R . .
H17C H 0.1730 -0.3634 0.0409 0.056 Uiso 1 1 calc R . .
C23 C 0.4846(3) -0.0795(3) 0.2891(3) 0.0283(10) Uani 1 1 d . . .
C24 C 0.5256(4) -0.1464(3) 0.2436(3) 0.0307(10) Uani 1 1 d . . .
H24 H 0.5851 -0.1708 0.2690 0.037 Uiso 1 1 calc R . .
C25 C 0.4617(3) -0.1696(3) 0.1544(3) 0.0279(10) Uani 1 1 d . . .
C26 C 0.5199(4) -0.0364(4) 0.3887(3) 0.0396(12) Uani 1 1 d . . .
H26A H 0.4756 0.0071 0.4002 0.048 Uiso 1 1 calc R . .
H26B H 0.5949 0.0023 0.4020 0.048 Uiso 1 1 calc R . .
H26C H 0.5122 -0.0905 0.4287 0.048 Uiso 1 1 calc R . .
C27 C 0.4716(4) -0.2365(4) 0.0761(4) 0.0419(12) Uani 1 1 d . . .
H27A H 0.4036 -0.2874 0.0525 0.050 Uiso 1 1 calc R . .
H27B H 0.5282 -0.2691 0.0987 0.050 Uiso 1 1 calc R . .
H27C H 0.4894 -0.1966 0.0263 0.050 Uiso 1 1 calc R . .
C33 C 0.2543(4) 0.1080(3) -0.0152(3) 0.0307(10) Uani 1 1 d . . .
C34 C 0.2774(4) 0.0684(4) -0.0933(3) 0.0365(11) Uani 1 1 d . . .
H34 H 0.2798 0.0980 -0.1494 0.044 Uiso 1 1 calc R . .
C35 C 0.2966(4) -0.0238(4) -0.0732(3) 0.0350(11) Uani 1 1 d . . .
C36 C 0.2296(4) 0.2066(3) -0.0028(4) 0.0428(13) Uani 1 1 d . . .
H36A H 0.1987 0.2085 0.0510 0.051 Uiso 1 1 calc R . .
H36B H 0.1784 0.2150 -0.0582 0.051 Uiso 1 1 calc R . .
H36C H 0.2955 0.2607 0.0068 0.051 Uiso 1 1 calc R . .
C37 C 0.3278(5) -0.0964(5) -0.1329(4) 0.0572(16) Uani 1 1 d . . .
H37A H 0.3980 -0.1041 -0.1023 0.069 Uiso 1 1 calc R . .
H37B H 0.3311 -0.0711 -0.1929 0.069 Uiso 1 1 calc R . .
H37C H 0.2746 -0.1612 -0.1423 0.069 Uiso 1 1 calc R . .
C43 C 0.5026(4) 0.2364(4) 0.4182(3) 0.0341(11) Uani 1 1 d . . .
C44 C 0.5039(4) 0.3080(4) 0.4873(4) 0.0440(13) Uani 1 1 d . . .
H44 H 0.5636 0.3604 0.5189 0.053 Uiso 1 1 calc R . .
C45 C 0.4004(4) 0.2876(4) 0.5010(3) 0.0429(13) Uani 1 1 d . . .
C46 C 0.5975(4) 0.2234(4) 0.3841(4) 0.0448(13) Uani 1 1 d . . .
H46A H 0.5729 0.1734 0.3302 0.054 Uiso 1 1 calc R . .
H46B H 0.6458 0.2013 0.4333 0.054 Uiso 1 1 calc R . .
H46C H 0.6353 0.2871 0.3666 0.054 Uiso 1 1 calc R . .
C47 C 0.3567(5) 0.3419(5) 0.5673(4) 0.0580(16) Uani 1 1 d . . .
H47A H 0.4143 0.3969 0.6039 0.070 Uiso 1 1 calc R . .
H47B H 0.3274 0.2955 0.6086 0.070 Uiso 1 1 calc R . .
H47C H 0.3001 0.3683 0.5322 0.070 Uiso 1 1 calc R . .
C53 C 0.0424(4) 0.1317(3) 0.2051(3) 0.0346(11) Uani 1 1 d . . .
C54 C 0.0002(4) 0.1949(4) 0.2531(4) 0.0437(13) Uani 1 1 d . . .
H54 H -0.0583 0.2210 0.2285 0.052 Uiso 1 1 calc R . .
C55 C 0.0608(4) 0.2116(4) 0.3438(4) 0.0390(12) Uani 1 1 d . . .
C56 C 0.0062(4) 0.0893(4) 0.1046(4) 0.0479(14) Uani 1 1 d . . .
H56A H 0.0540 0.0503 0.0910 0.057 Uiso 1 1 calc R . .
H56B H 0.0082 0.1439 0.0651 0.057 Uiso 1 1 calc R . .
H56C H -0.0669 0.0461 0.0927 0.057 Uiso 1 1 calc R . .
C57 C 0.0501(5) 0.2740(5) 0.4255(4) 0.0598(16) Uani 1 1 d . . .
H57A H -0.0110 0.3019 0.4064 0.072 Uiso 1 1 calc R . .
H57B H 0.1155 0.3284 0.4474 0.072 Uiso 1 1 calc R . .
H57C H 0.0388 0.2320 0.4755 0.072 Uiso 1 1 calc R . .
C63 C 0.2285(4) -0.1161(3) 0.4068(3) 0.0322(10) Uani 1 1 d . . .
C64 C 0.1868(4) -0.1197(4) 0.4857(3) 0.0363(11) Uani 1 1 d . . .
H64 H 0.1676 -0.1766 0.5176 0.044 Uiso 1 1 calc R . .
C65 C 0.1789(4) -0.0246(4) 0.5086(3) 0.0344(11) Uani 1 1 d . . .
C66 C 0.2529(4) -0.2010(4) 0.3561(4) 0.0417(12) Uani 1 1 d . . .
H66A H 0.2654 -0.1818 0.2961 0.050 Uiso 1 1 calc R . .
H66B H 0.1922 -0.2604 0.3464 0.050 Uiso 1 1 calc R . .
H66C H 0.3168 -0.2157 0.3929 0.050 Uiso 1 1 calc R . .
C67 C 0.1424(5) 0.0139(4) 0.5892(4) 0.0489(14) Uani 1 1 d . . .
H67A H 0.0852 0.0455 0.5659 0.059 Uiso 1 1 calc R . .
H67B H 0.2027 0.0629 0.6303 0.059 Uiso 1 1 calc R . .
H67C H 0.1157 -0.0417 0.6234 0.059 Uiso 1 1 calc R . .
C71 C 0.3073(4) 0.4601(3) 0.2292(3) 0.0339(11) Uani 1 1 d . . .
C72 C 0.2944(4) 0.4377(4) 0.3281(3) 0.0420(12) Uani 1 1 d . . .
H72A H 0.2401 0.4673 0.3434 0.050 Uiso 1 1 calc R . .
H72B H 0.3628 0.4662 0.3728 0.050 Uiso 1 1 calc R . .
H72C H 0.2724 0.3654 0.3305 0.050 Uiso 1 1 calc R . .
C73 C 0.3377(4) 0.5743(4) 0.2273(4) 0.0470(13) Uani 1 1 d . . .
H73A H 0.2811 0.6009 0.2423 0.056 Uiso 1 1 calc R . .
H73B H 0.3462 0.5904 0.1655 0.056 Uiso 1 1 calc R . .
H73C H 0.4050 0.6042 0.2729 0.056 Uiso 1 1 calc R . .
C74 C 0.1972(4) 0.4159(4) 0.1589(4) 0.0445(13) Uani 1 1 d . . .
H74A H 0.1441 0.4469 0.1749 0.053 Uiso 1 1 calc R . .
H74B H 0.1739 0.3438 0.1615 0.053 Uiso 1 1 calc R . .
H74C H 0.2045 0.4295 0.0963 0.053 Uiso 1 1 calc R . .
C75 C 0.6759(4) 0.4961(4) 0.1531(4) 0.0434(13) Uani 1 1 d . . .
C76 C 0.7640(5) 0.4423(5) 0.1526(5) 0.070(2) Uani 1 1 d . . .
H76A H 0.7356 0.3830 0.1077 0.084 Uiso 1 1 calc R . .
H76B H 0.7875 0.4224 0.2143 0.084 Uiso 1 1 calc R . .
H76C H 0.8247 0.4874 0.1355 0.084 Uiso 1 1 calc R . .
C77 C 0.7176(5) 0.5892(5) 0.2227(5) 0.077(2) Uani 1 1 d . . .
H77A H 0.6605 0.6221 0.2219 0.092 Uiso 1 1 calc R . .
H77B H 0.7781 0.6351 0.2060 0.092 Uiso 1 1 calc R . .
H77C H 0.7409 0.5700 0.2848 0.092 Uiso 1 1 calc R . .
C78 C 0.6458(6) 0.5316(5) 0.0551(5) 0.074(2) Uani 1 1 d . . .
H78A H 0.6185 0.4737 0.0085 0.088 Uiso 1 1 calc R . .
H78B H 0.7093 0.5764 0.0417 0.088 Uiso 1 1 calc R . .
H78C H 0.5906 0.5671 0.0535 0.088 Uiso 1 1 calc R . .
B1 B 0.2828(4) -0.1323(4) 0.0655(3) 0.0269(11) Uani 1 1 d . . .
H1B H 0.2820 -0.1868 0.0194 0.032 Uiso 1 1 calc R . .
B2 B 0.2214(4) 0.1463(4) 0.4376(4) 0.0344(12) Uani 1 1 d . . .
H2B H 0.2018 0.1713 0.4936 0.041 Uiso 1 1 calc R . .
C10S C -0.0229(17) 0.4489(18) 0.5895(12) 0.190(5) Uiso 0.50 1 d PD A -1
H10A H 0.0222 0.4031 0.6029 0.228 Uiso 0.50 1 calc PR A -1
H10B H -0.0982 0.4117 0.5795 0.228 Uiso 0.50 1 calc PR A -1
H10C H -0.0045 0.5002 0.6418 0.228 Uiso 0.50 1 calc PR A -1
C11S C -0.0049(10) 0.4979(15) 0.5033(10) 0.190(5) Uiso 0.50 1 d PGD A -1
C12S C -0.0905(10) 0.4843(14) 0.4256(11) 0.190(5) Uiso 0.50 1 d PGD A -1
H12S H -0.1612 0.4528 0.4300 0.228 Uiso 0.50 1 calc PR A -1
C13S C -0.0717(16) 0.5173(14) 0.3415(9) 0.190(5) Uiso 0.50 1 d PG A -1
H13S H -0.1297 0.5081 0.2889 0.228 Uiso 0.50 1 calc PR A -1
C14S C 0.0327(19) 0.5638(13) 0.3349(11) 0.190(5) Uiso 0.50 1 d PG A -1
H14S H 0.0455 0.5861 0.2780 0.228 Uiso 0.50 1 calc PR A -1
C15S C 0.1184(14) 0.5774(13) 0.4126(14) 0.190(5) Uiso 0.50 1 d PG A -1
H15S H 0.1891 0.6089 0.4082 0.228 Uiso 0.50 1 calc PR A -1
C16S C 0.0996(9) 0.5444(15) 0.4968(12) 0.190(5) Uiso 0.50 1 d PGD A -1
H16S H 0.1575 0.5536 0.5493 0.228 Uiso 0.50 1 calc PR A -1

loop_
_atom_site_aniso_label
_atom_site_aniso_U_11
_atom_site_aniso_U_22
_atom_site_aniso_U_33
_atom_site_aniso_U_23
_atom_site_aniso_U_13
_atom_site_aniso_U_12
Sm 0.02443(12) 0.02127(12) 0.02229(13) 0.00110(8) 0.00753(8) 0.00534(8)
O1 0.0269(16) 0.0237(16) 0.0368(18) 0.0047(13) 0.0120(13) 0.0048(13)
O2 0.0323(17) 0.0247(16) 0.0316(17) -0.0009(13) 0.0115(13) 0.0067(13)
N11 0.0263(19) 0.0207(18) 0.029(2) -0.0014(15) 0.0056(15) 0.0040(15)
N12 0.0258(19) 0.028(2) 0.028(2) 0.0029(15) 0.0096(15) 0.0073(16)
N21 0.0256(19) 0.0222(18) 0.0236(19) 0.0000(14) 0.0099(14) 0.0066(15)
N22 0.030(2) 0.0257(19) 0.0212(19) -0.0007(15) 0.0043(15) 0.0069(16)
N31 0.027(2) 0.0266(19) 0.025(2) 0.0044(15) 0.0068(15) 0.0079(16)
N32 0.032(2) 0.0221(18) 0.0233(19) 0.0034(15) 0.0056(15) 0.0039(15)
N41 0.034(2) 0.031(2) 0.025(2) -0.0013(16) 0.0099(16) 0.0057(17)
N42 0.032(2) 0.032(2) 0.023(2) 0.0027(16) 0.0059(16) 0.0067(17)
N51 0.031(2) 0.030(2) 0.040(2) 0.0045(17) 0.0154(17) 0.0080(17)
N52 0.031(2) 0.027(2) 0.033(2) 0.0051(16) 0.0113(16) 0.0047(16)
N61 0.035(2) 0.036(2) 0.025(2) 0.0069(16) 0.0133(16) 0.0104(17)
N62 0.035(2) 0.029(2) 0.027(2) 0.0070(16) 0.0127(16) 0.0087(17)
C1 0.027(2) 0.023(2) 0.023(2) 0.0017(17) 0.0038(17) 0.0030(18)
C2 0.033(2) 0.025(2) 0.026(2) 0.0013(18) 0.0100(18) 0.0059(19)
C3 0.042(3) 0.026(2) 0.034(3) 0.002(2) 0.019(2) 0.002(2)
C4 0.034(3) 0.031(3) 0.034(3) 0.003(2) 0.012(2) 0.003(2)
C5 0.029(2) 0.033(2) 0.031(3) 0.0035(19) 0.0143(19) 0.007(2)
C6 0.029(2) 0.026(2) 0.026(2) 0.0019(18) 0.0081(18) 0.0046(19)
C13 0.026(2) 0.031(2) 0.034(3) 0.008(2) 0.0087(19) 0.0054(19)
C14 0.028(3) 0.029(2) 0.046(3) 0.006(2) 0.010(2) 0.001(2)
C15 0.031(3) 0.024(2) 0.039(3) 0.001(2) 0.005(2) 0.0035(19)
C16 0.029(3) 0.040(3) 0.050(3) 0.005(2) 0.020(2) 0.004(2)
C17 0.045(3) 0.029(3) 0.063(4) -0.009(2) 0.016(3) 0.005(2)
C23 0.028(2) 0.025(2) 0.028(2) 0.0058(18) 0.0035(18) 0.0028(19)
C24 0.029(2) 0.031(2) 0.035(3) 0.006(2) 0.0087(19) 0.011(2)
C25 0.027(2) 0.023(2) 0.037(3) 0.0038(19) 0.0111(19) 0.0077(18)
C26 0.038(3) 0.047(3) 0.030(3) 0.001(2) -0.002(2) 0.014(2)
C27 0.040(3) 0.038(3) 0.052(3) -0.004(2) 0.012(2) 0.019(2)
C33 0.030(2) 0.027(2) 0.030(3) 0.0063(19) 0.0010(19) 0.0016(19)
C34 0.043(3) 0.041(3) 0.030(3) 0.014(2) 0.014(2) 0.012(2)
C35 0.037(3) 0.043(3) 0.032(3) 0.009(2) 0.018(2) 0.015(2)
C36 0.056(3) 0.029(3) 0.039(3) 0.010(2) 0.003(2) 0.010(2)
C37 0.085(4) 0.066(4) 0.044(3) 0.018(3) 0.038(3) 0.040(3)
C43 0.032(3) 0.038(3) 0.029(3) 0.006(2) 0.0028(19) 0.006(2)
C44 0.039(3) 0.041(3) 0.041(3) -0.010(2) 0.002(2) 0.000(2)
C45 0.054(3) 0.037(3) 0.030(3) -0.007(2) 0.000(2) 0.009(2)
C46 0.033(3) 0.057(3) 0.040(3) 0.008(2) 0.003(2) 0.008(2)
C47 0.063(4) 0.057(4) 0.048(4) -0.018(3) 0.010(3) 0.012(3)
C53 0.029(3) 0.033(3) 0.042(3) 0.011(2) 0.009(2) 0.007(2)
C54 0.031(3) 0.040(3) 0.065(4) 0.016(3) 0.015(2) 0.015(2)
C55 0.034(3) 0.033(3) 0.059(3) 0.008(2) 0.027(2) 0.013(2)
C56 0.033(3) 0.061(4) 0.048(3) 0.019(3) 0.003(2) 0.013(3)
C57 0.057(4) 0.056(4) 0.082(5) 0.003(3) 0.036(3) 0.025(3)
C63 0.031(2) 0.036(3) 0.032(3) 0.011(2) 0.0081(19) 0.010(2)
C64 0.035(3) 0.035(3) 0.040(3) 0.018(2) 0.013(2) 0.007(2)
C65 0.029(2) 0.040(3) 0.033(3) 0.012(2) 0.010(2) 0.005(2)
C66 0.053(3) 0.036(3) 0.041(3) 0.011(2) 0.019(2) 0.013(2)
C67 0.054(3) 0.060(4) 0.039(3) 0.013(3) 0.029(3) 0.011(3)
C71 0.038(3) 0.029(2) 0.040(3) 0.006(2) 0.015(2) 0.012(2)
C72 0.053(3) 0.037(3) 0.046(3) 0.003(2) 0.027(2) 0.016(2)
C73 0.049(3) 0.030(3) 0.071(4) 0.008(3) 0.028(3) 0.014(2)
C74 0.044(3) 0.043(3) 0.053(3) 0.009(2) 0.011(2) 0.022(2)
C75 0.042(3) 0.027(3) 0.062(4) -0.004(2) 0.034(3) -0.005(2)
C76 0.048(4) 0.051(4) 0.115(6) -0.009(4) 0.049(4) -0.002(3)
C77 0.054(4) 0.060(4) 0.104(5) -0.036(4) 0.046(4) -0.023(3)
C78 0.098(5) 0.054(4) 0.077(5) 0.013(3) 0.062(4) -0.001(4)
B1 0.030(3) 0.027(3) 0.025(3) 0.001(2) 0.008(2) 0.007(2)
B2 0.040(3) 0.040(3) 0.028(3) 0.001(2) 0.017(2) 0.012(3)

loop_
_atom_type_symbol
_atom_type_description
_atom_type_scat_dispersion_real
_atom_type_scat_dispersion_imag
_atom_type_scat_source
C C 0.0033 0.0016 'International Tables Vol C Tables 4.2.6.8 and 6.1.1.4'
H H 0.0000 0.0000 'International Tables Vol C Tables 4.2.6.8 and 6.1.1.4'
B B 0.0013 0.0007 'International Tables Vol C Tables 4.2.6.8 and 6.1.1.4'
N N 0.0061 0.0033 'International Tables Vol C Tables 4.2.6.8 and 6.1.1.4'
O O 0.0106 0.0060 'International Tables Vol C Tables 4.2.6.8 and 6.1.1.4'
Sm Sm -0.1638 3.4418 'International Tables Vol C Tables 4.2.6.8 and 6.1.1.4'

loop_
_geom_angle_atom_site_label_1
_geom_angle_atom_site_label_2
_geom_angle_atom_site_label_3
_geom_angle
O2 Sm O1 65.98(10)
O2 Sm N52 132.43(11)
O1 Sm N52 66.47(11)
O2 Sm N22 78.40(11)
O1 Sm N22 144.23(11)
N52 Sm N22 149.14(12)
O2 Sm N42 77.54(11)
O1 Sm N42 71.27(11)
N52 Sm N42 88.81(12)
N22 Sm N42 98.76(11)
O2 Sm N32 71.27(10)
O1 Sm N32 86.68(10)
N52 Sm N32 104.67(12)
N22 Sm N32 84.92(11)
N42 Sm N32 147.18(11)
O2 Sm N12 133.42(10)
O1 Sm N12 134.30(10)
N52 Sm N12 82.02(11)
N22 Sm N12 73.87(11)
N42 Sm N12 142.78(11)
N32 Sm N12 69.67(11)
O2 Sm N62 137.56(11)
O1 Sm N62 121.87(11)
N52 Sm N62 72.58(12)
N22 Sm N62 82.46(11)
N42 Sm N62 68.40(11)
N32 Sm N62 143.99(11)
N12 Sm N62 74.44(11)
C1 O1 Sm 119.4(3)
C6 O2 Sm 119.8(3)
C15 N11 N12 109.9(4)
C15 N11 B1 126.6(4)
N12 N11 B1 123.5(3)
C13 N12 N11 106.3(3)
C13 N12 Sm 136.8(3)
N11 N12 Sm 116.4(2)
C25 N21 N22 109.8(3)
C25 N21 B1 127.7(4)
N22 N21 B1 121.5(3)
C23 N22 N21 106.0(3)
C23 N22 Sm 134.7(3)
N21 N22 Sm 118.4(2)
C35 N31 N32 110.1(3)
C35 N31 B1 127.3(4)
N32 N31 B1 122.3(3)
C33 N32 N31 105.9(3)
C33 N32 Sm 134.0(3)
N31 N32 Sm 115.8(2)
C45 N41 N42 109.6(4)
C45 N41 B2 126.9(4)
N42 N41 B2 122.9(4)
C43 N42 N41 106.4(4)
C43 N42 Sm 135.5(3)
41 N42 Sm 113.1(2)
C55 N51 N52 108.9(4)
C55 N51 B2 129.3(4)
N52 N51 B2 121.7(4)
C53 N52 N51 106.9(4)
C53 N52 Sm 131.2(3)
N51 N52 Sm 116.3(2)
C65 N61 N62 110.7(4)
C65 N61 B2 127.0(4)
N62 N61 B2 122.3(4)
C63 N62 N61 105.6(4)
C63 N62 Sm 137.4(3)
N61 N62 Sm 116.2(3)
O1 C1 C2 123.9(4)
O1 C1 C6 116.3(4)
C2 C1 C6 119.8(4)
C3 C2 C1 116.1(4)
C3 C2 C71 123.7(4)
C1 C2 C71 120.1(4)
C2 C3 C4 125.2(4)
C5 C4 C3 118.3(4)
C5 C4 C75 122.2(4)
C3 C4 C75 119.5(4)
C4 C5 C6 121.1(4)
O2 C6 C5 122.7(4)
O2 C6 C1 117.8(4)
C5 C6 C1 119.5(4)
N12 C13 C14 109.9(4)
N12 C13 C16 124.1(4)
C14 C13 C16 126.0(4)
C15 C14 C13 106.3(4)
N11 C15 C14 107.7(4)
N11 C15 C17 124.7(4)
C14 C15 C17 127.5(4)
N22 C23 C24 109.9(4)
N22 C23 C26 121.8(4)
C24 C23 C26 128.2(4)
C25 C24 C23 106.4(4)
N21 C25 C24 107.9(4)
N21 C25 C27 123.6(4)
C24 C25 C27 128.4(4)
N32 C33 C34 110.4(4)
N32 C33 C36 122.9(4)
C34 C33 C36 126.7(4)
C33 C34 C35 106.7(4)
N31 C35 C34 106.8(4)
N31 C35 C37 124.5(4)
C34 C35 C37 128.7(5)
N42 C43 C44 109.8(4)
N42 C43 C46 123.6(4)
C44 C43 C46 126.5(4)
C45 C44 C43 106.7(4)
N41 C45 C44 107.4(4)
N41 C45 C47 123.4(5)
C44 C45 C47 129.1(5)
N52 C53 C54 109.8(4)
N52 C53 C56 121.4(5)
C54 C53 C56 128.8(5)
C55 C54 C53 106.5(4)
N51 C55 C54 107.9(4)
N51 C55 C57 123.1(5)
C54 C55 C57 129.0(5)
N62 C63 C64 109.9(4)
N62 C63 C66 122.9(4)
C64 C63 C66 127.2(4)
C65 C64 C63 107.3(4)
N61 C65 C64 106.5(4)
N61 C65 C67 124.0(5)
C64 C65 C67 129.5(4)
C2 C71 C73 112.4(4)
C2 C71 C72 108.9(4)
C73 C71 C72 107.9(4)
C2 C71 C74 110.9(4)
C73 C71 C74 107.8(4)
C72 C71 C74 108.9(4)
C77 C75 C76 110.8(5)
C77 C75 C4 111.1(4)
C76 C75 C4 112.0(4)
C77 C75 C78 107.2(5)
C76 C75 C78 107.5(5)
C4 C75 C78 108.0(4)
N31 B1 N11 110.9(4)
N31 B1 N21 112.5(3)
N11 B1 N21 110.4(3)
N61 B2 N41 110.3(4)
N61 B2 N51 109.7(4)
N41 B2 N51 113.7(4)
C12S C11S C16S 120.0
C12S C11S C10S 119.69(11)
C16S C11S C10S 119.69(10)
C11S C12S C13S 120.0
C12S C13S C14S 120.0
C13S C14S C15S 120.0
C14S C15S C16S 120.0
C15S C16S C11S 120.0

loop_
_geom_bond_atom_site_label_1
_geom_bond_atom_site_label_2
_geom_bond_distance
Sm O2 2.397(3)
Sm O1 2.436(3)
Sm N52 2.513(4)
Sm N22 2.548(4)
Sm N42 2.597(3)
Sm N32 2.608(3)
Sm N12 2.628(3)
Sm N62 2.635(4)
O1 C1 1.281(5)
O2 C6 1.287(5)
N11 C15 1.354(5)
N11 N12 1.393(5)
N11 B1 1.558(6)
N12 C13 1.342(6)
N21 C25 1.354(5)
N21 N22 1.389(5)
N21 B1 1.562(6)
N22 C23 1.347(5)
N31 C35 1.363(6)
N31 N32 1.383(5)
N31 B1 1.532(6)
N32 C33 1.348(5)
N41 C45 1.359(6)
N41 N42 1.382(5)
N41 B2 1.556(7)
N42 C43 1.349(6)
N51 C55 1.365(6)
N51 N52 1.386(5)
N51 B2 1.559(7)
N52 C53 1.340(6)
N61 C65 1.365(6)
N61 N62 1.381(5)
N61 B2 1.539(7)
N62 C63 1.352(6)
C1 C2 1.458(6)
C1 C6 1.464(6)
C2 C3 1.376(6)
C2 C71 1.526(6)
C3 C4 1.447(7)
C4 C5 1.371(6)
C4 C75 1.533(6)
C5 C6 1.425(6)
C13 C14 1.405(6)
C13 C16 1.497(7)
C14 C15 1.382(7)
C15 C17 1.493(6)
C23 C24 1.396(6)
C23 C26 1.488(6)
C24 C25 1.374(6)
C25 C27 1.497(6)
C33 C34 1.380(7)
C33 C36 1.489(6)
C34 C35 1.389(7)
C35 C37 1.497(7)
C43 C44 1.383(7)
C43 C46 1.491(7)
C44 C45 1.381(8)
C45 C47 1.499(8)
C53 C54 1.391(7)
C53 C56 1.498(7)
C54 C55 1.376(7)
C55 C57 1.504(7)
C63 C64 1.387(7)
C63 C66 1.502(7)
C64 C65 1.376(7)
C65 C67 1.499(7)
C71 C73 1.528(6)
C71 C72 1.539(7)
C71 C74 1.548(7)
C75 C77 1.514(7)
C75 C76 1.527(8)
C75 C78 1.548(8)
C10S C11S 1.5004
C11S C12S 1.3900
C11S C16S 1.3900
C12S C13S 1.3900
C13S C14S 1.3900
C14S C15S 1.3900
C15S C16S 1.3900

loop_
_geom_torsion_atom_site_label_1
_geom_torsion_atom_site_label_2
_geom_torsion_atom_site_label_3
_geom_torsion_atom_site_label_4
_geom_torsion
O2 Sm O1 C1 -7.9(3)
N52 Sm O1 C1 173.6(3)
N22 Sm O1 C1 -2.2(4)
N42 Sm O1 C1 76.5(3)
N32 Sm O1 C1 -78.8(3)
N12 Sm O1 C1 -135.9(3)
N62 Sm O1 C1 124.5(3)
O1 Sm O2 C6 6.8(3)
N52 Sm O2 C6 8.6(3)
N22 Sm O2 C6 -169.9(3)
N42 Sm O2 C6 -68.1(3)
N32 Sm O2 C6 101.6(3)
N12 Sm O2 C6 135.9(3)
N62 Sm O2 C6 -104.9(3)
C15 N11 N12 C13 0.0(5)
B1 N11 N12 C13 -179.6(4)
C15 N11 N12 Sm 173.2(3)
B1 N11 N12 Sm -6.4(5)
O2 Sm N12 C13 -174.1(4)
O1 Sm N12 C13 -76.0(4)
N52 Sm N12 C13 -30.4(4)
N22 Sm N12 C13 130.1(4)
N42 Sm N12 C13 46.9(5)
N32 Sm N12 C13 -139.4(4)
N62 Sm N12 C13 43.6(4)
O2 Sm N12 N11 15.5(3)
O1 Sm N12 N11 113.6(3)
N52 Sm N12 N11 159.2(3)
N22 Sm N12 N11 -40.3(3)
N42 Sm N12 N11 -123.5(3)
N32 Sm N12 N11 50.2(3)
N62 Sm N12 N11 -126.8(3)
C25 N21 N22 C23 -0.3(4)
B1 N21 N22 C23 168.8(4)
C25 N21 N22 Sm 170.4(3)
B1 N21 N22 Sm -20.5(4)
O2 Sm N22 C23 79.6(4)
O1 Sm N22 C23 74.4(4)
N52 Sm N22 C23 -98.2(4)
N42 Sm N22 C23 4.4(4)
N32 Sm N22 C23 151.5(4)
N12 Sm N22 C23 -138.2(4)
N62 Sm N22 C23 -62.3(4)
O2 Sm N22 N21 -87.8(3)
O1 Sm N22 N21 -93.0(3)
N52 Sm N22 N21 94.4(3)
N42 Sm N22 N21 -163.1(3)
N32 Sm N22 N21 -15.9(3)
N12 Sm N22 N21 54.4(3)
N62 Sm N22 N21 130.3(3)
C35 N31 N32 C33 0.3(5)
B1 N31 N32 C33 -173.8(4)
C35 N31 N32 Sm -159.7(3)
B1 N31 N32 Sm 26.2(4)
O2 Sm N32 C33 -59.7(4)
O1 Sm N32 C33 6.0(4)
N52 Sm N32 C33 70.7(4)
N22 Sm N32 C33 -139.2(4)
N42 Sm N32 C33 -40.9(5)
N12 Sm N32 C33 146.2(4)
N62 Sm N32 C33 151.1(4)
O2 Sm N32 N31 93.1(3)
O1 Sm N32 N31 158.9(3)
N52 Sm N32 N31 -136.5(3)
N22 Sm N32 N31 13.7(3)
N42 Sm N32 N31 112.0(3)
N12 Sm N32 N31 -61.0(3)
N62 Sm N32 N31 -56.1(3)
C45 N41 N42 C43 -0.1(5)
B2 N41 N42 C43 -171.1(4)
C45 N41 N42 Sm -159.1(3)
B2 N41 N42 Sm 29.9(5)
O2 Sm N42 C43 -8.8(4)
O1 Sm N42 C43 -77.4(4)
N52 Sm N42 C43 -142.9(4)
N22 Sm N42 C43 67.2(4)
N32 Sm N42 C43 -27.1(5)
N12 Sm N42 C43 142.0(4)
N62 Sm N42 C43 145.4(5)
O2 Sm N42 N41 141.8(3)
O1 Sm N42 N41 73.2(3)
N52 Sm N42 N41 7.7(3)
N22 Sm N42 N41 -142.3(3)
N32 Sm N42 N41 123.5(3)
N12 Sm N42 N41 -67.4(3)
N62 Sm N42 N41 -64.0(3)
C55 N51 N52 C53 -0.8(5)
B2 N51 N52 C53 176.2(4)
C55 N51 N52 Sm 155.9(3)
B2 N51 N52 Sm -27.1(5)
O2 Sm N52 C53 69.1(4)
O1 Sm N52 C53 70.9(4)
N22 Sm N52 C53 -113.8(4)
N42 Sm N52 C53 141.0(4)
N32 Sm N52 C53 -8.7(4)
N12 Sm N52 C53 -75.2(4)
N62 Sm N52 C53 -151.3(4)
O2 Sm N52 N51 -80.6(3)
O1 Sm N52 N51 -78.8(3)
N22 Sm N52 N51 96.4(3)
N42 Sm N52 N51 -8.8(3)
N32 Sm N52 N51 -158.5(3)
N12 Sm N52 N51 135.0(3)
N62 Sm N52 N51 58.9(3)
C65 N61 N62 C63 -0.4(5)
B2 N61 N62 C63 180.0(4)
C65 N61 N62 Sm 171.4(3)
B2 N61 N62 Sm -8.3(5)
O2 Sm N62 C63 -98.6(4)
O1 Sm N62 C63 173.2(4)
N52 Sm N62 C63 126.6(4)
N22 Sm N62 C63 -35.0(4)
N42 Sm N62 C63 -137.6(5)
N32 Sm N62 C63 35.5(5)
N12 Sm N62 C63 40.3(4)
O2 Sm N62 N61 93.2(3)
O1 Sm N62 N61 4.9(3)
N52 Sm N62 N61 -41.6(3)
N22 Sm N62 N61 156.8(3)
N42 Sm N62 N61 54.2(3)
N32 Sm N62 N61 -132.7(3)
N12 Sm N62 N61 -128.0(3)
Sm O1 C1 C2 -172.0(3)
Sm O1 C1 C6 8.2(5)
O1 C1 C2 C3 -178.8(4)
C6 C1 C2 C3 1.0(6)
O1 C1 C2 C71 3.2(6)
C6 C1 C2 C71 -177.0(4)
C1 C2 C3 C4 -1.3(7)
C71 C2 C3 C4 176.6(4)
C2 C3 C4 C5 1.2(7)
C2 C3 C4 C75 179.7(4)
C3 C4 C5 C6 -0.7(6)
C75 C4 C5 C6 -179.2(4)
Sm O2 C6 C5 173.4(3)
Sm O2 C6 C1 -5.5(5)
C4 C5 C6 O2 -178.4(4)
C4 C5 C6 C1 0.5(6)
O1 C1 C6 O2 -1.9(6)
C2 C1 C6 O2 178.3(4)
O1 C1 C6 C5 179.2(4)
C2 C1 C6 C5 -0.7(6)
N11 N12 C13 C14 -0.3(5)
Sm N12 C13 C14 -171.3(3)
N11 N12 C13 C16 179.9(4)
Sm N12 C13 C16 8.9(7)
N12 C13 C14 C15 0.4(5)
C16 C13 C14 C15 -179.8(5)
N12 N11 C15 C14 0.2(5)
B1 N11 C15 C14 179.8(4)
N12 N11 C15 C17 179.0(4)
B1 N11 C15 C17 -1.3(7)
C13 C14 C15 N11 -0.4(5)
C13 C14 C15 C17 -179.2(5)
N21 N22 C23 C24 0.7(5)
Sm N22 C23 C24 -167.8(3)
N21 N22 C23 C26 -176.1(4)
Sm N22 C23 C26 15.4(6)
N22 C23 C24 C25 -0.8(5)
C26 C23 C24 C25 175.7(4)
N22 N21 C25 C24 -0.1(5)
B1 N21 C25 C24 -168.4(4)
N22 N21 C25 C27 -178.4(4)
B1 N21 C25 C27 13.3(7)
C23 C24 C25 N21 0.5(5)
C23 C24 C25 C27 178.7(5)
N31 N32 C33 C34 0.4(5)
Sm N32 C33 C34 155.1(3)
N31 N32 C33 C36 -179.7(4)
Sm N32 C33 C36 -25.0(6)
N32 C33 C34 C35 -0.9(5)
C36 C33 C34 C35 179.2(4)
N32 N31 C35 C34 -0.8(5)
B1 N31 C35 C34 172.9(4)
N32 N31 C35 C37 178.6(5)
B1 N31 C35 C37 -7.7(7)
C33 C34 C35 N31 1.0(5)
C33 C34 C35 C37 -178.3(5)
N41 N42 C43 C44 -0.4(5)
Sm N42 C43 C44 151.5(4)
N41 N42 C43 C46 176.0(4)
Sm N42 C43 C46 -32.1(7)
N42 C43 C44 C45 0.8(6)
C46 C43 C44 C45 -175.5(5)
N42 N41 C45 C44 0.6(6)
B2 N41 C45 C44 171.2(4)
N42 N41 C45 C47 179.6(5)
B2 N41 C45 C47 -9.9(8)
C43 C44 C45 N41 -0.9(6)
C43 C44 C45 C47 -179.7(6)
N51 N52 C53 C54 0.4(5)
Sm N52 C53 C54 -151.4(3)
N51 N52 C53 C56 -179.0(4)
Sm N52 C53 C56 29.2(6)
N52 C53 C54 C55 0.0(6)
C56 C53 C54 C55 179.4(5)
N52 N51 C55 C54 0.8(5)
B2 N51 C55 C54 -175.9(4)
N52 N51 C55 C57 -179.9(4)
B2 N51 C55 C57 3.5(8)
C53 C54 C55 N51 -0.5(5)
C53 C54 C55 C57 -179.8(5)
N61 N62 C63 C64 0.7(5)
Sm N62 C63 C64 -168.4(3)
N61 N62 C63 C66 -179.3(4)
Sm N62 C63 C66 11.6(7)
N62 C63 C64 C65 -0.7(5)
C66 C63 C64 C65 179.3(4)
N62 N61 C65 C64 0.0(5)
B2 N61 C65 C64 179.6(4)
N62 N61 C65 C67 178.3(4)
B2 N61 C65 C67 -2.1(7)
C63 C64 C65 N61 0.4(5)
C63 C64 C65 C67 -177.8(5)
C3 C2 C71 C73 2.2(6)
C1 C2 C71 C73 -179.9(4)
C3 C2 C71 C72 -117.3(5)
C1 C2 C71 C72 60.6(5)
C3 C2 C71 C74 123.0(5)
C1 C2 C71 C74 -59.2(5)
C5 C4 C75 C77 -135.5(6)
C3 C4 C75 C77 46.0(7)
C5 C4 C75 C76 -11.0(7)
C3 C4 C75 C76 170.5(5)
C5 C4 C75 C78 107.2(5)
C3 C4 C75 C78 -71.2(6)
C35 N31 B1 N11 -127.0(4)
N32 N31 B1 N11 46.0(5)
C35 N31 B1 N21 108.7(5)
N32 N31 B1 N21 -78.3(5)
C15 N11 B1 N31 121.9(4)
N12 N11 B1 N31 -58.5(5)
C15 N11 B1 N21 -112.6(4)
N12 N11 B1 N21 66.9(5)
C25 N21 B1 N31 -118.8(5)
N22 N21 B1 N31 74.2(5)
C25 N21 B1 N11 116.7(5)
N22 N21 B1 N11 -50.3(5)
C65 N61 B2 N41 122.8(5)
N62 N61 B2 N41 -57.7(5)
C65 N61 B2 N51 -111.2(5)
N62 N61 B2 N51 68.3(5)
C45 N41 B2 N61 -124.7(5)
N42 N41 B2 N61 44.7(6)
C45 N41 B2 N51 111.5(5)
N42 N41 B2 N51 -79.0(5)
C55 N51 B2 N61 128.9(5)
N52 N51 B2 N61 -47.4(5)
C55 N51 B2 N41 -107.1(5)
N52 N51 B2 N41 76.6(5)
C16S C11S C12S C13S 0.0
C10S C11S C12S C13S -170.9(12)
C11S C12S C13S C14S 0.0
C12S C13S C14S C15S 0.0
C13S C14S C15S C16S 0.0
C14S C15S C16S C11S 0.0
C12S C11S C16S C15S 0.0
C10S C11S C16S C15S 170.9(12)
